data_7106269
loop_
_publ_author_name
'Jian-Hua Jia'
'Jing-Xia Liang'
'Zhen Lei'
'Ze-Xing Cao'
'Quan-Ming Wang'

_publ_contact_author_email qmwang@xmu.edu.cn
_publ_contact_author_name 'Quan-Ming Wang'
_publ_section_title
;
 Luminescent gold(I)-copper(I) clusters with unprecedented carbon-centered
 trigonal prismatic hexagold
;
_journal_name_full Chem.Commun.
_journal_page_first 4739
_journal_paper_doi 10.1039/c1cc10497g
_journal_volume 47
_journal_year 2011
_chemical_formula_sum 'C115 H108 Au6 B4 Cl12 Cu2 F16 N6 P6'
_chemical_formula_weight 3841.41
_chemical_name_systematic
;
?
;
_space_group_IT_number 14
_symmetry_cell_setting monoclinic
_symmetry_space_group_name_Hall '-P 2yn'
_symmetry_space_group_name_H-M 'P 1 21/n 1'
_atom_sites_solution_hydrogens geom
_atom_sites_solution_primary direct
_atom_sites_solution_secondary difmap
_audit_creation_method SHELXL-97
_cell_angle_alpha 90.00
_cell_angle_beta 94.3012(19)
_cell_angle_gamma 90.00
_cell_formula_units_Z 2
_cell_length_a 15.7378(3)
_cell_length_b 24.8385(7)
_cell_length_c 16.3084(4)
_cell_measurement_temperature 173(2)
_cell_volume 6357.1(3)
_computing_cell_refinement 'CrysAlis RED, Oxford Diffraction Ltd.'
_computing_data_collection 'CrysAlis CCD, Oxford Diffraction Ltd.'
_computing_data_reduction 'CrysAlis RED, Oxford Diffraction Ltd.'
_computing_structure_refinement 'SHELXL-97 (Sheldrick, 1997)'
_computing_structure_solution 'SHELXS-97 (Sheldrick, 1990)'
_diffrn_ambient_temperature 173(2)
_diffrn_measured_fraction_theta_full 0.999
_diffrn_measured_fraction_theta_max 0.894
_diffrn_measurement_device_type 'Oxford Gemini S Ultra'
_diffrn_radiation_monochromator graphite
_diffrn_radiation_source 'Enhance (Mo) X-ray Source'
_diffrn_radiation_type MoK\a
_diffrn_radiation_wavelength 0.71073
_diffrn_reflns_av_R_equivalents 0.0492
_diffrn_reflns_av_sigmaI/netI 0.0738
_diffrn_reflns_limit_h_max 18
_diffrn_reflns_limit_h_min -22
_diffrn_reflns_limit_k_max 32
_diffrn_reflns_limit_k_min -33
_diffrn_reflns_limit_l_max 21
_diffrn_reflns_limit_l_min -17
_diffrn_reflns_number 72151
_diffrn_reflns_theta_full 26.00
_diffrn_reflns_theta_max 30.67
_diffrn_reflns_theta_min 2.85
_exptl_absorpt_coefficient_mu 7.623
_exptl_absorpt_correction_T_max 0.3407
_exptl_absorpt_correction_T_min 0.1700
_exptl_absorpt_correction_type multi-scan
_exptl_absorpt_process_details
;
CrysAlis RED, Oxford Diffraction Ltd.,
Version 1.171.32.4 (release 27-04-2006 CrysAlis171 .NET)
(compiled Apr 27 2007,17:53:11)
Empirical absorption correction using spherical harmonics,
implemented in SCALE3 ABSPACK scaling algorithm.
;
_exptl_crystal_colour red
_exptl_crystal_density_diffrn 2.007
_exptl_crystal_density_method 'not measured'
_exptl_crystal_description block-like
_exptl_crystal_F_000 3660
_exptl_crystal_size_max 0.36
_exptl_crystal_size_mid 0.32
_exptl_crystal_size_min 0.18
_refine_diff_density_max 3.022
_refine_diff_density_min -2.505
_refine_diff_density_rms 0.200
_refine_ls_extinction_method none
_refine_ls_goodness_of_fit_ref 0.970
_refine_ls_hydrogen_treatment constr
_refine_ls_matrix_type full
_refine_ls_number_parameters 709
_refine_ls_number_reflns 17626
_refine_ls_number_restraints 7
_refine_ls_restrained_S_all 0.971
_refine_ls_R_factor_all 0.0759
_refine_ls_R_factor_gt 0.0437
_refine_ls_shift/su_max 0.002
_refine_ls_shift/su_mean 0.000
_refine_ls_structure_factor_coef Fsqd
_refine_ls_weighting_details 'calc w=1/[\s^2^(Fo^2^)+(0.0591P)^2^+0.0000P] where P=(Fo^2^+2Fc^2^)/3'
_refine_ls_weighting_scheme calc
_refine_ls_wR_factor_gt 0.1018
_refine_ls_wR_factor_ref 0.1080
_reflns_number_gt 11678
_reflns_number_total 17626
_reflns_threshold_expression >2sigma(I)
_cod_data_source_file c1cc10497g.txt
_cod_data_source_block 3
_cod_original_sg_symbol_H-M P2(1)/n
_cod_database_code 7106269

loop_
_symmetry_equiv_pos_as_xyz
'x, y, z'
'-x+1/2, y+1/2, -z+1/2'
'-x, -y, -z'
'x-1/2, -y-1/2, z-1/2'

loop_
_atom_site_label
_atom_site_type_symbol
_atom_site_fract_x
_atom_site_fract_y
_atom_site_fract_z
_atom_site_U_iso_or_equiv
_atom_site_adp_type
_atom_site_occupancy
_atom_site_symmetry_multiplicity
_atom_site_calc_flag
_atom_site_refinement_flags
_atom_site_disorder_assembly
_atom_site_disorder_group
Au1 Au 0.538355(14) -0.061547(10) -0.078166(15) 0.02000(6) Uani 1 1 d . . .
Au2 Au 0.424474(15) -0.058017(10) 0.056495(14) 0.02068(6) Uani 1 1 d . . .
Au3 Au 0.392074(14) 0.015405(10) -0.082221(15) 0.02012(6) Uani 1 1 d . . .
Cu1 Cu 0.36399(4) -0.09696(3) -0.11001(4) 0.01410(15) Uani 1 1 d . . .
C1 C 0.5000 0.0000 0.0000 0.0159(18) Uani 1 2 d S . .
P1 P 0.57027(10) -0.12156(7) -0.17572(11) 0.0241(4) Uani 1 1 d . . .
P2 P 0.33974(11) -0.12462(7) 0.09908(11) 0.0234(4) Uani 1 1 d . . .
P3 P 0.26480(10) 0.03022(7) -0.15365(10) 0.0215(4) Uani 1 1 d . . .
N1 N 0.4050(4) -0.1068(2) -0.2333(3) 0.0282(13) Uani 1 1 d . . .
N2 N 0.3614(4) -0.1722(2) -0.0481(4) 0.0292(13) Uani 1 1 d . . .
N3 N 0.2279(3) -0.0756(2) -0.1287(3) 0.0226(12) Uani 1 1 d . . .
C111 C 0.4857(4) -0.1160(3) -0.2570(4) 0.0256(15) Uani 1 1 d . . .
C112 C 0.5016(5) -0.1219(3) -0.3392(4) 0.0356(18) Uani 1 1 d . . .
H11A H 0.5579 -0.1284 -0.3541 0.043 Uiso 1 1 calc R . .
C113 C 0.4355(5) -0.1183(4) -0.3984(5) 0.047(2) Uani 1 1 d . . .
H11B H 0.4463 -0.1223 -0.4547 0.056 Uiso 1 1 calc R . .
C114 C 0.3525(6) -0.1089(4) -0.3773(5) 0.049(2) Uani 1 1 d . . .
C115 C 0.3433(5) -0.1032(3) -0.2923(5) 0.0379(19) Uani 1 1 d . . .
H11C H 0.2876 -0.0962 -0.2762 0.045 Uiso 1 1 calc R . .
C116 C 0.2785(6) -0.1064(5) -0.4409(6) 0.074(3) Uani 1 1 d . . .
H11D H 0.2991 -0.1110 -0.4957 0.111 Uiso 1 1 calc R . .
H11E H 0.2502 -0.0714 -0.4378 0.111 Uiso 1 1 calc R . .
H11F H 0.2380 -0.1351 -0.4306 0.111 Uiso 1 1 calc R . .
C121 C 0.5753(5) -0.1925(3) -0.1505(5) 0.0319(16) Uani 1 1 d . . .
C122 C 0.5645(5) -0.2314(3) -0.2115(6) 0.044(2) Uani 1 1 d . . .
H12A H 0.5500 -0.2209 -0.2669 0.053 Uiso 1 1 calc R . .
C123 C 0.5748(6) -0.2853(4) -0.1920(7) 0.057(3) Uani 1 1 d . . .
H12B H 0.5690 -0.3120 -0.2337 0.068 Uiso 1 1 calc R . .
C124 C 0.5935(7) -0.2996(4) -0.1109(8) 0.067(3) Uani 1 1 d . . .
H12C H 0.6015 -0.3365 -0.0968 0.080 Uiso 1 1 calc R . .
C125 C 0.6006(8) -0.2615(4) -0.0512(7) 0.072(3) Uani 1 1 d . . .
H12D H 0.6102 -0.2722 0.0047 0.087 Uiso 1 1 calc R . .
C126 C 0.5941(6) -0.2079(4) -0.0703(6) 0.050(2) Uani 1 1 d . . .
H12E H 0.6025 -0.1815 -0.0284 0.060 Uiso 1 1 calc R . .
C131 C 0.6713(4) -0.1070(3) -0.2184(4) 0.0318(17) Uani 1 1 d . . .
C132 C 0.7012(5) -0.0553(3) -0.2126(5) 0.047(2) Uani 1 1 d . . .
H13A H 0.6689 -0.0283 -0.1878 0.056 Uiso 1 1 calc R . .
C133 C 0.7779(7) -0.0423(4) -0.2428(7) 0.066(3) Uani 1 1 d . . .
H13B H 0.7977 -0.0062 -0.2394 0.079 Uiso 1 1 calc R . .
C134 C 0.8262(6) -0.0806(4) -0.2774(6) 0.062(3) Uani 1 1 d . . .
H13C H 0.8795 -0.0716 -0.2975 0.074 Uiso 1 1 calc R . .
C135 C 0.7957(6) -0.1322(4) -0.2823(6) 0.057(3) Uani 1 1 d . . .
H13D H 0.8281 -0.1594 -0.3065 0.068 Uiso 1 1 calc R . .
C136 C 0.7203(5) -0.1449(4) -0.2532(6) 0.046(2) Uani 1 1 d . . .
H13E H 0.7007 -0.1811 -0.2569 0.055 Uiso 1 1 calc R . .
C211 C 0.3530(4) -0.1839(3) 0.0338(5) 0.0294(16) Uani 1 1 d . . .
C212 C 0.3521(5) -0.2354(3) 0.0634(5) 0.0395(19) Uani 1 1 d . . .
H21A H 0.3483 -0.2420 0.1204 0.047 Uiso 1 1 calc R . .
C213 C 0.3567(5) -0.2774(3) 0.0086(6) 0.048(2) Uani 1 1 d . . .
H21B H 0.3559 -0.3134 0.0280 0.057 Uiso 1 1 calc R . .
C214 C 0.3626(5) -0.2676(3) -0.0738(5) 0.042(2) Uani 1 1 d . . .
C215 C 0.3656(5) -0.2146(3) -0.0973(5) 0.0366(18) Uani 1 1 d . . .
H21C H 0.3713 -0.2076 -0.1539 0.044 Uiso 1 1 calc R . .
C216 C 0.3635(7) -0.3126(4) -0.1358(7) 0.068(3) Uani 1 1 d . . .
H21D H 0.3712 -0.2976 -0.1903 0.102 Uiso 1 1 calc R . .
H21E H 0.3094 -0.3322 -0.1373 0.102 Uiso 1 1 calc R . .
H21F H 0.4105 -0.3373 -0.1201 0.102 Uiso 1 1 calc R . .
C221 C 0.3595(4) -0.1491(3) 0.2038(4) 0.0294(16) Uani 1 1 d . . .
C222 C 0.4405(6) -0.1595(4) 0.2333(6) 0.058(3) Uani 1 1 d . . .
H22A H 0.4856 -0.1525 0.1992 0.070 Uiso 1 1 calc R . .
C223 C 0.4600(7) -0.1801(5) 0.3111(6) 0.067(3) Uani 1 1 d . . .
H22B H 0.5174 -0.1883 0.3287 0.081 Uiso 1 1 calc R . .
C224 C 0.3992(7) -0.1883(4) 0.3610(6) 0.062(3) Uani 1 1 d . . .
H22C H 0.4123 -0.2021 0.4148 0.074 Uiso 1 1 calc R . .
C225 C 0.3163(8) -0.1763(8) 0.3337(7) 0.126(7) Uani 1 1 d . . .
H22D H 0.2720 -0.1825 0.3690 0.151 Uiso 1 1 calc R . .
C226 C 0.2966(6) -0.1556(6) 0.2565(6) 0.084(4) Uani 1 1 d . . .
H22E H 0.2395 -0.1459 0.2398 0.100 Uiso 1 1 calc R . .
C231 C 0.2269(4) -0.1094(3) 0.0862(4) 0.0250(15) Uani 1 1 d . . .
C232 C 0.1655(4) -0.1503(3) 0.0822(4) 0.0317(17) Uani 1 1 d . . .
H23A H 0.1831 -0.1868 0.0864 0.038 Uiso 1 1 calc R . .
C233 C 0.0809(5) -0.1382(3) 0.0725(5) 0.0368(19) Uani 1 1 d . . .
H23B H 0.0398 -0.1664 0.0703 0.044 Uiso 1 1 calc R . .
C234 C 0.0546(5) -0.0853(4) 0.0658(5) 0.041(2) Uani 1 1 d . . .
H23C H -0.0044 -0.0769 0.0587 0.049 Uiso 1 1 calc R . .
C235 C 0.1136(5) -0.0452(4) 0.0694(5) 0.043(2) Uani 1 1 d . . .
H23D H 0.0950 -0.0088 0.0658 0.051 Uiso 1 1 calc R . .
C236 C 0.2001(5) -0.0561(3) 0.0781(4) 0.0337(18) Uani 1 1 d . . .
H23E H 0.2406 -0.0277 0.0786 0.040 Uiso 1 1 calc R . .
C311 C 0.1934(4) -0.0268(3) -0.1425(4) 0.0228(14) Uani 1 1 d . . .
C312 C 0.1059(4) -0.0193(3) -0.1536(5) 0.0303(16) Uani 1 1 d . . .
H31A H 0.0831 0.0158 -0.1614 0.036 Uiso 1 1 calc R . .
C313 C 0.0533(5) -0.0625(3) -0.1531(5) 0.0371(18) Uani 1 1 d . . .
H31B H -0.0066 -0.0576 -0.1623 0.045 Uiso 1 1 calc R . .
C314 C 0.0862(4) -0.1137(3) -0.1394(4) 0.0282(15) Uani 1 1 d . . .
C315 C 0.1743(4) -0.1172(3) -0.1279(4) 0.0265(15) Uani 1 1 d . . .
H31C H 0.1984 -0.1520 -0.1187 0.032 Uiso 1 1 calc R . .
C316 C 0.0301(5) -0.1626(3) -0.1406(5) 0.041(2) Uani 1 1 d . . .
H31D H 0.0653 -0.1948 -0.1301 0.061 Uiso 1 1 calc R . .
H31E H -0.0013 -0.1658 -0.1946 0.061 Uiso 1 1 calc R . .
H31F H -0.0103 -0.1593 -0.0980 0.061 Uiso 1 1 calc R . .
C321 C 0.2622(4) 0.0430(3) -0.2632(4) 0.0262(15) Uani 1 1 d . . .
C322 C 0.3211(6) 0.0786(4) -0.2916(5) 0.052(2) Uani 1 1 d . . .
H32A H 0.3634 0.0942 -0.2544 0.062 Uiso 1 1 calc R . .
C323 C 0.3179(8) 0.0914(5) -0.3744(7) 0.069(3) Uani 1 1 d . . .
H32B H 0.3579 0.1163 -0.3935 0.083 Uiso 1 1 calc R . .
C324 C 0.2594(8) 0.0694(5) -0.4280(6) 0.068(3) Uani 1 1 d . . .
H32C H 0.2586 0.0785 -0.4846 0.081 Uiso 1 1 calc R . .
C325 C 0.2015(7) 0.0343(4) -0.4026(5) 0.056(3) Uani 1 1 d . . .
H32D H 0.1601 0.0188 -0.4411 0.068 Uiso 1 1 calc R . .
C326 C 0.2026(6) 0.0208(4) -0.3196(5) 0.045(2) Uani 1 1 d . . .
H32E H 0.1619 -0.0040 -0.3017 0.054 Uiso 1 1 calc R . .
C331 C 0.2113(4) 0.0871(3) -0.1094(4) 0.0258(15) Uani 1 1 d . . .
C332 C 0.2217(5) 0.0953(3) -0.0240(4) 0.0338(17) Uani 1 1 d . . .
H33A H 0.2543 0.0703 0.0094 0.041 Uiso 1 1 calc R . .
C333 C 0.1862(5) 0.1381(4) 0.0116(5) 0.044(2) Uani 1 1 d . . .
H33B H 0.1927 0.1423 0.0696 0.053 Uiso 1 1 calc R . .
C334 C 0.1414(5) 0.1750(3) -0.0352(6) 0.044(2) Uani 1 1 d . . .
H33C H 0.1172 0.2052 -0.0099 0.053 Uiso 1 1 calc R . .
C335 C 0.1308(5) 0.1688(3) -0.1199(5) 0.0372(19) Uani 1 1 d . . .
H33D H 0.0996 0.1947 -0.1527 0.045 Uiso 1 1 calc R . .
C336 C 0.1662(4) 0.1247(3) -0.1561(5) 0.0297(16) Uani 1 1 d . . .
H33E H 0.1591 0.1204 -0.2140 0.036 Uiso 1 1 calc R . .
B1 B 0.9833(5) 0.1155(3) 0.3977(5) 0.044(2) Uani 1 1 d D . .
F1 F 1.0119(4) 0.1559(2) 0.3519(4) 0.0749(18) Uani 1 1 d D . .
F2 F 1.0514(5) 0.0952(3) 0.4477(5) 0.104(2) Uani 1 1 d D . .
F3 F 0.9261(5) 0.1333(3) 0.4467(5) 0.111(3) Uani 1 1 d D . .
F4 F 0.9563(6) 0.0746(3) 0.3494(4) 0.110(3) Uani 1 1 d D . .
B2 B 0.5994(6) -0.2106(4) -0.4844(6) 0.044(2) Uani 1 1 d . . .
F5 F 0.6397(4) -0.2334(2) -0.5480(4) 0.0751(18) Uani 1 1 d . . .
F6 F 0.5238(4) -0.2368(2) -0.4763(4) 0.0745(18) Uani 1 1 d . . .
F7 F 0.6502(4) -0.2162(3) -0.4129(4) 0.0759(17) Uani 1 1 d . . .
F8 F 0.5826(4) -0.1570(2) -0.4994(3) 0.0604(15) Uani 1 1 d . . .
C1S C 0.9537(6) 0.0445(4) 0.6185(6) 0.056(2) Uiso 1 1 d . . .
H1SA H 0.9813 0.0670 0.5781 0.067 Uiso 1 1 calc R . .
H1SB H 0.9765 0.0074 0.6156 0.067 Uiso 1 1 calc R . .
Cl1 Cl 0.8428(2) 0.04398(14) 0.5958(2) 0.0874(9) Uiso 1 1 d . . .
Cl2 Cl 0.97534(19) 0.07066(12) 0.71842(18) 0.0724(7) Uiso 1 1 d . . .
C2S C 0.4780(11) -0.0353(7) -0.6143(10) 0.122(5) Uiso 1 1 d . . .
H2SA H 0.4713 -0.0744 -0.6050 0.146 Uiso 1 1 calc R . .
H2SB H 0.5326 -0.0238 -0.5857 0.146 Uiso 1 1 calc R . .
Cl3 Cl 0.3963(3) -0.00165(17) -0.5750(3) 0.1141(13) Uiso 1 1 d . . .
Cl4 Cl 0.4802(2) -0.02253(13) -0.7240(2) 0.0857(9) Uiso 1 1 d . . .
C3S C 0.6373(9) -0.2510(5) 0.2109(8) 0.106(5) Uiso 1 1 d D . .
H3SA H 0.6308 -0.2399 0.2684 0.128 Uiso 1 1 calc R . .
H3SB H 0.5881 -0.2741 0.1929 0.128 Uiso 1 1 calc R . .
Cl5 Cl 0.6373(2) -0.19263(13) 0.1472(2) 0.0841(9) Uiso 1 1 d D . .
Cl6 Cl 0.7284(4) -0.2867(2) 0.2068(3) 0.1569(18) Uiso 1 1 d D . .

loop_
_atom_site_aniso_label
_atom_site_aniso_U_11
_atom_site_aniso_U_22
_atom_site_aniso_U_33
_atom_site_aniso_U_23
_atom_site_aniso_U_13
_atom_site_aniso_U_12
Au1 0.01572(11) 0.02342(14) 0.02099(13) -0.00449(10) 0.00211(8) 0.00047(10)
Au2 0.01843(12) 0.02525(14) 0.01873(13) -0.00103(10) 0.00381(8) -0.00520(10)
Au3 0.01609(11) 0.02257(14) 0.02121(13) -0.00037(10) -0.00190(8) 0.00066(10)
Cu1 0.0114(3) 0.0161(4) 0.0148(4) -0.0008(3) 0.0009(2) 0.0003(3)
C1 0.012(4) 0.015(4) 0.021(5) 0.006(3) 0.003(3) 0.005(3)
P1 0.0180(8) 0.0267(10) 0.0276(9) -0.0081(7) 0.0022(6) 0.0016(7)
P2 0.0212(8) 0.0266(10) 0.0230(9) -0.0005(7) 0.0048(6) -0.0061(7)
P3 0.0183(8) 0.0267(10) 0.0190(9) 0.0028(7) -0.0013(6) 0.0024(7)
N1 0.022(3) 0.032(3) 0.030(3) -0.004(3) -0.002(2) -0.002(3)
N2 0.024(3) 0.031(3) 0.033(3) -0.010(3) 0.005(2) -0.005(3)
N3 0.027(3) 0.020(3) 0.021(3) 0.001(2) 0.006(2) -0.001(2)
C111 0.026(3) 0.022(4) 0.027(4) -0.003(3) -0.007(3) -0.004(3)
C112 0.035(4) 0.046(5) 0.026(4) -0.010(3) 0.005(3) 0.004(4)
C113 0.047(5) 0.071(6) 0.022(4) -0.007(4) 0.004(3) 0.007(5)
C114 0.042(5) 0.063(6) 0.041(5) -0.010(4) -0.010(4) 0.005(4)
C115 0.028(4) 0.052(5) 0.033(4) -0.003(4) 0.002(3) 0.007(4)
C116 0.045(6) 0.134(11) 0.041(6) -0.001(6) -0.009(4) 0.016(6)
C121 0.028(4) 0.029(4) 0.038(4) -0.006(3) 0.002(3) 0.002(3)
C122 0.042(5) 0.030(5) 0.059(6) -0.006(4) -0.004(4) 0.001(4)
C123 0.055(6) 0.030(5) 0.085(8) -0.011(5) 0.000(5) 0.001(4)
C124 0.070(7) 0.024(5) 0.106(10) 0.008(6) -0.004(6) 0.005(5)
C125 0.107(10) 0.036(6) 0.072(8) 0.010(5) -0.008(6) 0.007(6)
C126 0.053(6) 0.042(6) 0.053(6) 0.005(4) -0.006(4) 0.002(4)
C131 0.026(3) 0.044(5) 0.026(4) -0.016(3) 0.003(3) -0.003(3)
C132 0.043(5) 0.044(5) 0.057(6) -0.020(4) 0.028(4) -0.012(4)
C133 0.066(7) 0.056(6) 0.080(8) -0.015(6) 0.036(6) -0.027(5)
C134 0.048(5) 0.088(8) 0.055(6) -0.036(5) 0.033(5) -0.029(5)
C135 0.040(5) 0.069(7) 0.064(6) -0.020(5) 0.018(4) -0.001(5)
C136 0.029(4) 0.044(5) 0.066(6) -0.010(4) 0.013(4) -0.002(4)
C211 0.027(4) 0.021(4) 0.041(4) -0.003(3) 0.008(3) -0.001(3)
C212 0.044(5) 0.032(5) 0.043(5) 0.001(4) 0.005(4) -0.006(4)
C213 0.048(5) 0.030(5) 0.066(6) -0.008(4) 0.005(4) -0.005(4)
C214 0.031(4) 0.037(5) 0.058(6) -0.018(4) 0.008(4) -0.007(4)
C215 0.029(4) 0.047(5) 0.035(4) -0.008(4) 0.009(3) -0.001(4)
C216 0.078(8) 0.048(6) 0.081(8) -0.036(6) 0.024(6) -0.013(5)
C221 0.029(4) 0.035(4) 0.024(4) 0.000(3) -0.001(3) -0.010(3)
C222 0.042(5) 0.085(8) 0.049(6) 0.030(5) 0.008(4) 0.011(5)
C223 0.058(6) 0.085(8) 0.056(7) 0.017(6) -0.016(5) 0.018(6)
C224 0.073(7) 0.077(7) 0.033(5) 0.024(5) -0.011(5) -0.017(6)
C225 0.058(7) 0.27(2) 0.052(7) 0.071(10) -0.006(6) -0.043(10)
C226 0.037(5) 0.178(13) 0.035(5) 0.030(7) 0.000(4) -0.016(7)
C231 0.031(4) 0.032(4) 0.014(3) -0.003(3) 0.010(3) -0.005(3)
C232 0.030(4) 0.037(4) 0.029(4) 0.003(3) 0.005(3) -0.007(3)
C233 0.022(3) 0.052(5) 0.037(4) -0.001(4) 0.005(3) -0.007(4)
C234 0.030(4) 0.062(6) 0.032(4) -0.004(4) 0.008(3) 0.003(4)
C235 0.041(5) 0.041(5) 0.047(5) -0.007(4) 0.010(4) 0.005(4)
C236 0.032(4) 0.038(5) 0.034(4) -0.007(3) 0.013(3) -0.003(3)
C311 0.029(3) 0.013(3) 0.027(4) 0.004(3) 0.006(3) 0.008(3)
C312 0.025(3) 0.024(4) 0.041(4) 0.002(3) 0.001(3) 0.000(3)
C313 0.023(4) 0.046(5) 0.041(5) -0.004(4) -0.004(3) 0.003(3)
C314 0.029(4) 0.031(4) 0.024(4) -0.006(3) -0.001(3) -0.008(3)
C315 0.032(4) 0.025(4) 0.023(4) 0.002(3) 0.004(3) 0.000(3)
C316 0.034(4) 0.043(5) 0.046(5) 0.003(4) 0.005(3) -0.012(4)
C321 0.025(3) 0.034(4) 0.019(3) 0.005(3) 0.000(3) 0.008(3)
C322 0.048(5) 0.066(6) 0.041(5) 0.010(4) 0.007(4) -0.012(5)
C323 0.077(8) 0.080(8) 0.053(7) 0.027(6) 0.024(6) 0.001(6)
C324 0.098(9) 0.079(8) 0.027(5) 0.019(5) 0.009(5) 0.016(7)
C325 0.077(7) 0.072(7) 0.019(4) -0.003(4) -0.008(4) 0.017(6)
C326 0.050(5) 0.059(6) 0.027(4) 0.004(4) -0.004(3) 0.002(4)
C331 0.019(3) 0.022(4) 0.037(4) 0.005(3) 0.003(3) 0.003(3)
C332 0.031(4) 0.047(5) 0.024(4) -0.002(3) 0.003(3) 0.008(3)
C333 0.032(4) 0.058(6) 0.043(5) -0.020(4) 0.005(3) 0.005(4)
C334 0.030(4) 0.039(5) 0.064(6) -0.021(4) 0.008(4) -0.001(4)
C335 0.030(4) 0.028(4) 0.054(5) 0.008(4) 0.008(3) 0.007(3)
C336 0.027(4) 0.026(4) 0.036(4) 0.004(3) 0.005(3) 0.002(3)
B1 0.046(6) 0.046(6) 0.040(6) -0.007(5) 0.004(4) -0.003(5)
F1 0.074(4) 0.080(4) 0.071(4) 0.026(3) 0.007(3) -0.006(3)
F2 0.085(5) 0.119(6) 0.103(6) 0.031(5) -0.022(4) 0.008(5)
F3 0.095(5) 0.126(6) 0.120(6) -0.038(5) 0.065(5) -0.008(5)
F4 0.167(8) 0.076(5) 0.084(5) -0.033(4) -0.018(5) -0.023(5)
B2 0.042(5) 0.043(6) 0.047(6) -0.003(5) 0.004(4) 0.003(5)
F5 0.071(4) 0.079(4) 0.077(4) -0.040(3) 0.016(3) 0.004(3)
F6 0.052(4) 0.063(4) 0.109(5) 0.007(3) 0.009(3) -0.010(3)
F7 0.081(4) 0.073(4) 0.070(4) -0.021(3) -0.021(3) 0.014(3)
F8 0.073(4) 0.048(3) 0.064(4) 0.010(3) 0.029(3) -0.001(3)

loop_
_atom_type_symbol
_atom_type_description
_atom_type_scat_dispersion_real
_atom_type_scat_dispersion_imag
_atom_type_scat_source
C C 0.0033 0.0016 'International Tables Vol C Tables 4.2.6.8 and 6.1.1.4'
H H 0.0000 0.0000 'International Tables Vol C Tables 4.2.6.8 and 6.1.1.4'
B B 0.0013 0.0007 'International Tables Vol C Tables 4.2.6.8 and 6.1.1.4'
N N 0.0061 0.0033 'International Tables Vol C Tables 4.2.6.8 and 6.1.1.4'
F F 0.0171 0.0103 'International Tables Vol C Tables 4.2.6.8 and 6.1.1.4'
P P 0.1023 0.0942 'International Tables Vol C Tables 4.2.6.8 and 6.1.1.4'
Cl Cl 0.1484 0.1585 'International Tables Vol C Tables 4.2.6.8 and 6.1.1.4'
Cu Cu 0.3201 1.2651 'International Tables Vol C Tables 4.2.6.8 and 6.1.1.4'
Au Au -2.0133 8.8022 'International Tables Vol C Tables 4.2.6.8 and 6.1.1.4'

loop_
_geom_angle_atom_site_label_1
_geom_angle_atom_site_label_2
_geom_angle_atom_site_label_3
_geom_angle
_geom_angle_site_symmetry_1
_geom_angle_site_symmetry_3
_geom_angle_publ_flag
C1 Au1 P1 172.46(5) . . ?
C1 Au1 Cu1 91.049(15) . . ?
P1 Au1 Cu1 86.05(5) . . ?
C1 Au1 Au2 46.199(7) . . ?
P1 Au1 Au2 136.45(5) . . ?
Cu1 Au1 Au2 61.277(15) . . ?
C1 Au1 Au3 45.164(7) . 3_655 ?
P1 Au1 Au3 141.43(5) . 3_655 ?
Cu1 Au1 Au3 123.681(16) . 3_655 ?
Au2 Au1 Au3 62.495(8) . 3_655 ?
C1 Au1 Au3 45.130(7) . . ?
P1 Au1 Au3 128.07(5) . . ?
Cu1 Au1 Au3 58.100(15) . . ?
Au2 Au1 Au3 59.036(8) . . ?
Au3 Au1 Au3 90.294(9) 3_655 . ?
C1 Au1 Au2 44.191(6) . 3_655 ?
P1 Au1 Au2 132.34(5) . 3_655 ?
Cu1 Au1 Au2 119.307(17) . 3_655 ?
Au2 Au1 Au2 90.389(9) . 3_655 ?
Au3 Au1 Au2 57.936(8) 3_655 3_655 ?
Au3 Au1 Au2 61.278(8) . 3_655 ?
C1 Au2 P2 172.06(5) . . ?
C1 Au2 Au3 46.416(7) . . ?
P2 Au2 Au3 128.36(5) . . ?
C1 Au2 Au1 45.796(7) . . ?
P2 Au2 Au1 127.82(4) . . ?
Au3 Au2 Au1 61.351(8) . . ?
C1 Au2 Cu1 88.612(15) . . ?
P2 Au2 Cu1 83.50(5) . . ?
Au3 Au2 Cu1 57.998(15) . . ?
Au1 Au2 Cu1 58.584(14) . . ?
C1 Au2 Au1 43.815(6) . 3_655 ?
P2 Au2 Au1 142.13(4) . 3_655 ?
Au3 Au2 Au1 60.089(9) . 3_655 ?
Au1 Au2 Au1 89.611(9) . 3_655 ?
Cu1 Au2 Au1 118.010(17) . 3_655 ?
C1 Au2 Au3 43.489(6) . 3_655 ?
P2 Au2 Au3 141.05(5) . 3_655 ?
Au3 Au2 Au3 89.905(9) . 3_655 ?
Au1 Au2 Au3 59.536(8) . 3_655 ?
Cu1 Au2 Au3 118.038(14) . 3_655 ?
Au1 Au2 Au3 58.508(8) 3_655 3_655 ?
C1 Au3 P3 171.37(4) . . ?
C1 Au3 Cu1 91.783(17) . . ?
P3 Au3 Cu1 87.53(5) . . ?
C1 Au3 Au2 46.516(7) . . ?
P3 Au3 Au2 126.49(4) . . ?
Cu1 Au3 Au2 61.886(16) . . ?
C1 Au3 Au1 44.869(7) . 3_655 ?
P3 Au3 Au1 129.67(4) . 3_655 ?
Cu1 Au3 Au1 123.774(17) . 3_655 ?
Au2 Au3 Au1 61.975(9) . 3_655 ?
C1 Au3 Au1 44.836(6) . . ?
P3 Au3 Au1 139.76(5) . . ?
Cu1 Au3 Au1 59.236(15) . . ?
Au2 Au3 Au1 59.613(8) . . ?
Au1 Au3 Au1 89.706(9) 3_655 . ?
C1 Au3 Au2 43.579(7) . 3_655 ?
P3 Au3 Au2 142.90(4) . 3_655 ?
Cu1 Au3 Au2 119.380(16) . 3_655 ?
Au2 Au3 Au2 90.095(9) . 3_655 ?
Au1 Au3 Au2 57.969(8) 3_655 3_655 ?
Au1 Au3 Au2 60.215(8) . 3_655 ?
N2 Cu1 N1 111.0(2) . . ?
N2 Cu1 N3 103.0(2) . . ?
N1 Cu1 N3 104.6(2) . . ?
N2 Cu1 Au3 142.35(16) . . ?
N1 Cu1 Au3 101.73(16) . . ?
N3 Cu1 Au3 85.62(14) . . ?
N2 Cu1 Au1 103.53(16) . . ?
N1 Cu1 Au1 81.74(15) . . ?
N3 Cu1 Au1 148.24(14) . . ?
Au3 Cu1 Au1 62.664(16) . . ?
N2 Cu1 Au2 82.43(16) . . ?
N1 Cu1 Au2 141.79(15) . . ?
N3 Cu1 Au2 106.79(14) . . ?
Au3 Cu1 Au2 60.116(16) . . ?
Au1 Cu1 Au2 60.139(15) . . ?
Au1 C1 Au1 180.000(16) . 3_655 ?
Au1 C1 Au3 89.967(9) . 3_655 ?
Au1 C1 Au3 90.033(9) 3_655 3_655 ?
Au1 C1 Au3 90.033(9) . . ?
Au1 C1 Au3 89.967(9) 3_655 . ?
Au3 C1 Au3 180.00(2) 3_655 . ?
Au1 C1 Au2 88.005(9) . . ?
Au1 C1 Au2 91.995(9) 3_655 . ?
Au3 C1 Au2 92.932(10) 3_655 . ?
Au3 C1 Au2 87.068(10) . . ?
Au1 C1 Au2 91.995(9) . 3_655 ?
Au1 C1 Au2 88.005(9) 3_655 3_655 ?
Au3 C1 Au2 87.068(10) 3_655 3_655 ?
Au3 C1 Au2 92.932(10) . 3_655 ?
Au2 C1 Au2 180.000(16) . 3_655 ?
C121 P1 C111 105.0(3) . . ?
C121 P1 C131 104.8(3) . . ?
C111 P1 C131 108.6(3) . . ?
C121 P1 Au1 119.3(2) . . ?
C111 P1 Au1 105.9(2) . . ?
C131 P1 Au1 112.6(2) . . ?
C231 P2 C221 106.0(3) . . ?
C231 P2 C211 104.6(3) . . ?
C221 P2 C211 104.9(3) . . ?
C231 P2 Au2 114.0(2) . . ?
C221 P2 Au2 118.0(2) . . ?
C211 P2 Au2 108.2(2) . . ?
C321 P3 C331 106.1(3) . . ?
C321 P3 C311 105.4(3) . . ?
C331 P3 C311 104.9(3) . . ?
C321 P3 Au3 119.2(2) . . ?
C331 P3 Au3 109.8(2) . . ?
C311 P3 Au3 110.4(2) . . ?
C115 N1 C111 116.8(6) . . ?
C115 N1 Cu1 114.5(5) . . ?
C111 N1 Cu1 128.7(5) . . ?
C215 N2 C211 115.5(6) . . ?
C215 N2 Cu1 113.9(5) . . ?
C211 N2 Cu1 130.5(5) . . ?
C315 N3 C311 117.1(6) . . ?
C315 N3 Cu1 114.8(4) . . ?
C311 N3 Cu1 128.1(4) . . ?
N1 C111 C112 121.8(6) . . ?
N1 C111 P1 116.7(5) . . ?
C112 C111 P1 121.5(5) . . ?
C113 C112 C111 119.5(7) . . ?
C112 C113 C114 120.8(7) . . ?
C113 C114 C115 115.2(7) . . ?
C113 C114 C116 121.9(8) . . ?
C115 C114 C116 122.9(8) . . ?
N1 C115 C114 125.9(7) . . ?
C126 C121 C122 119.8(8) . . ?
C126 C121 P1 119.3(6) . . ?
C122 C121 P1 120.9(6) . . ?
C123 C122 C121 120.1(9) . . ?
C124 C123 C122 118.9(9) . . ?
C125 C124 C123 120.6(9) . . ?
C124 C125 C126 120.9(10) . . ?
C125 C126 C121 119.6(9) . . ?
C136 C131 C132 118.2(7) . . ?
C136 C131 P1 123.9(6) . . ?
C132 C131 P1 117.8(5) . . ?
C131 C132 C133 120.1(8) . . ?
C134 C133 C132 121.1(9) . . ?
C133 C134 C135 118.2(8) . . ?
C136 C135 C134 120.8(8) . . ?
C135 C136 C131 121.6(8) . . ?
C212 C211 N2 122.8(7) . . ?
C212 C211 P2 122.7(6) . . ?
N2 C211 P2 114.5(5) . . ?
C211 C212 C213 118.4(8) . . ?
C214 C213 C212 120.7(8) . . ?
C215 C214 C213 116.6(7) . . ?
C215 C214 C216 121.4(8) . . ?
C213 C214 C216 121.9(8) . . ?
N2 C215 C214 125.9(7) . . ?
C222 C221 C226 117.4(8) . . ?
C222 C221 P2 119.2(6) . . ?
C226 C221 P2 123.3(7) . . ?
C221 C222 C223 122.4(8) . . ?
C224 C223 C222 120.2(10) . . ?
C223 C224 C225 118.7(9) . . ?
C226 C225 C224 121.4(10) . . ?
C221 C226 C225 119.7(10) . . ?
C236 C231 C232 118.8(7) . . ?
C236 C231 P2 119.8(5) . . ?
C232 C231 P2 121.4(6) . . ?
C233 C232 C231 120.8(7) . . ?
C232 C233 C234 120.1(7) . . ?
C235 C234 C233 119.7(8) . . ?
C234 C235 C236 121.6(8) . . ?
C235 C236 C231 119.0(7) . . ?
N3 C311 C312 121.8(6) . . ?
N3 C311 P3 118.3(5) . . ?
C312 C311 P3 119.7(5) . . ?
C313 C312 C311 119.7(7) . . ?
C312 C313 C314 120.4(7) . . ?
C313 C314 C315 115.9(6) . . ?
C313 C314 C316 122.0(7) . . ?
C315 C314 C316 122.1(7) . . ?
N3 C315 C314 125.1(7) . . ?
C326 C321 C322 118.2(7) . . ?
C326 C321 P3 123.4(6) . . ?
C322 C321 P3 118.4(6) . . ?
C323 C322 C321 119.8(9) . . ?
C324 C323 C322 121.0(10) . . ?
C323 C324 C325 120.8(9) . . ?
C324 C325 C326 119.6(10) . . ?
C321 C326 C325 120.6(9) . . ?
C336 C331 C332 118.0(6) . . ?
C336 C331 P3 123.0(6) . . ?
C332 C331 P3 118.8(5) . . ?
C333 C332 C331 121.2(8) . . ?
C332 C333 C334 120.3(8) . . ?
C333 C334 C335 120.3(7) . . ?
C336 C335 C334 119.4(7) . . ?
C331 C336 C335 120.8(7) . . ?
F3 B1 F4 114.2(8) . . ?
F3 B1 F1 110.8(7) . . ?
F4 B1 F1 110.1(7) . . ?
F3 B1 F2 107.2(8) . . ?
F4 B1 F2 105.5(8) . . ?
F1 B1 F2 108.7(7) . . ?
F7 B2 F6 109.0(8) . . ?
F7 B2 F8 109.9(8) . . ?
F6 B2 F8 108.7(8) . . ?
F7 B2 F5 109.1(8) . . ?
F6 B2 F5 109.2(8) . . ?
F8 B2 F5 110.9(8) . . ?
Cl1 C1S Cl2 108.5(5) . . ?
Cl3 C2S Cl4 110.9(9) . . ?
Cl6 C3S Cl5 111.5(8) . . ?

loop_
_geom_bond_atom_site_label_1
_geom_bond_atom_site_label_2
_geom_bond_distance
_geom_bond_site_symmetry_2
_geom_bond_publ_flag
Au1 C1 2.1076(2) . ?
Au1 P1 2.2639(17) . ?
Au1 Cu1 2.8914(7) . ?
Au1 Au2 2.9382(3) . ?
Au1 Au3 2.9874(3) 3_655 ?
Au1 Au3 2.9891(3) . ?
Au1 Au2 3.0423(4) 3_655 ?
Au2 C1 2.1219(2) . ?
Au2 P2 2.2664(17) . ?
Au2 Au3 2.9207(4) . ?
Au2 Cu1 2.9712(7) . ?
Au2 Au1 3.0423(4) 3_655 ?
Au2 Au3 3.0741(3) 3_655 ?
Au3 C1 2.1184(2) . ?
Au3 P3 2.2703(17) . ?
Au3 Cu1 2.8567(8) . ?
Au3 Au1 2.9874(3) 3_655 ?
Au3 Au2 3.0741(3) 3_655 ?
Cu1 N2 2.127(6) . ?
Cu1 N1 2.171(6) . ?
Cu1 N3 2.206(6) . ?
C1 Au1 2.1076(2) 3_655 ?
C1 Au3 2.1184(2) 3_655 ?
C1 Au2 2.1219(2) 3_655 ?
P1 C121 1.810(8) . ?
P1 C111 1.812(7) . ?
P1 C131 1.819(7) . ?
P2 C231 1.812(7) . ?
P2 C221 1.818(7) . ?
P2 C211 1.838(7) . ?
P3 C321 1.813(7) . ?
P3 C331 1.822(7) . ?
P3 C311 1.825(7) . ?
N1 C115 1.318(9) . ?
N1 C111 1.375(8) . ?
N2 C215 1.329(9) . ?
N2 C211 1.382(9) . ?
N3 C315 1.335(8) . ?
N3 C311 1.339(8) . ?
C111 C112 1.389(9) . ?
C112 C113 1.368(11) . ?
C113 C114 1.395(11) . ?
C114 C115 1.412(11) . ?
C114 C116 1.501(12) . ?
C121 C126 1.373(11) . ?
C121 C122 1.387(11) . ?
C122 C123 1.384(12) . ?
C123 C124 1.380(14) . ?
C124 C125 1.357(14) . ?
C125 C126 1.371(13) . ?
C131 C136 1.366(10) . ?
C131 C132 1.369(11) . ?
C132 C133 1.376(11) . ?
C133 C134 1.365(13) . ?
C134 C135 1.368(13) . ?
C135 C136 1.350(11) . ?
C211 C212 1.366(10) . ?
C212 C213 1.378(11) . ?
C213 C214 1.377(12) . ?
C214 C215 1.371(12) . ?
C214 C216 1.509(11) . ?
C221 C222 1.353(11) . ?
C221 C226 1.369(10) . ?
C222 C223 1.381(12) . ?
C223 C224 1.318(13) . ?
C224 C225 1.379(15) . ?
C225 C226 1.373(14) . ?
C231 C236 1.393(10) . ?
C231 C232 1.399(9) . ?
C232 C233 1.363(10) . ?
C233 C234 1.379(12) . ?
C234 C235 1.360(11) . ?
C235 C236 1.385(11) . ?
C311 C312 1.388(9) . ?
C312 C313 1.356(10) . ?
C313 C314 1.384(10) . ?
C314 C315 1.389(9) . ?
C314 C316 1.501(10) . ?
C321 C326 1.379(11) . ?
C321 C322 1.385(10) . ?
C322 C323 1.384(13) . ?
C323 C324 1.339(16) . ?
C324 C325 1.349(15) . ?
C325 C326 1.394(11) . ?
C331 C336 1.368(10) . ?
C331 C332 1.406(10) . ?
C332 C333 1.350(10) . ?
C333 C334 1.357(12) . ?
C334 C335 1.386(11) . ?
C335 C336 1.382(10) . ?
B1 F3 1.325(8) . ?
B1 F4 1.334(9) . ?
B1 F1 1.349(9) . ?
B1 F2 1.392(9) . ?
B2 F7 1.370(12) . ?
B2 F6 1.372(11) . ?
B2 F8 1.376(11) . ?
B2 F5 1.379(10) . ?
C1S Cl1 1.757(10) . ?
C1S Cl2 1.763(10) . ?
C2S Cl3 1.698(15) . ?
C2S Cl4 1.818(16) . ?
C3S Cl6 1.691(11) . ?
C3S Cl5 1.783(11) . ?
